data_7151353
loop_
_publ_author_name
'Karpov, Alexei S.'
'Rominger, Frank'
'M\"uller, Thomas J J'

_publ_section_title
;
 A diversity oriented four-component approach to
 tetrahydro-beta-carbolines initiated by Sonogashira coupling.
;
_journal_issue 24
_journal_name_full 'Organic &amp; biomolecular chemistry'
_journal_page_first 4382
_journal_page_last 4391
_journal_paper_doi 10.1039/b511861a
_journal_volume 3
_journal_year 2005
_chemical_formula_sum 'C18 H20 N2 O3'
_chemical_formula_weight 312.36
_chemical_name_common '6l in paper'
_chemical_name_systematic
;
?
;
_space_group_IT_number 14
_symmetry_cell_setting monoclinic
_symmetry_space_group_name_Hall '-P 2ybc'
_symmetry_space_group_name_H-M 'P 1 21/c 1'
_atom_sites_solution_hydrogens geom
_atom_sites_solution_primary direct
_atom_sites_solution_secondary difmap
_audit_creation_method SHELXL-97
_cell_angle_alpha 90.00
_cell_angle_beta 94.7700(10)
_cell_angle_gamma 90.00
_cell_formula_units_Z 4
_cell_length_a 11.5257(3)
_cell_length_b 12.9651(4)
_cell_length_c 10.7417(3)
_cell_measurement_temperature 200(2)
_cell_volume 1599.59(8)
_computing_cell_refinement 'Bruker SMART'
_computing_data_collection 'Bruker SMART'
_computing_data_reduction 'Bruker SHELXTL'
_computing_molecular_graphics 'Bruker SHELXTL'
_computing_publication_material 'Bruker SHELXTL'
_computing_structure_refinement 'SHELXL-97 (Sheldrick, 1997)'
_computing_structure_solution 'SHELXS-97 (Sheldrick, 1990)'
_diffrn_ambient_temperature 200(2)
_diffrn_measured_fraction_theta_full 0.999
_diffrn_measured_fraction_theta_max 0.999
_diffrn_measurement_device_type 'CCD area detector'
_diffrn_measurement_method 'phi and omega scans'
_diffrn_radiation_monochromator graphite
_diffrn_radiation_source 'fine-focus sealed tube'
_diffrn_radiation_type MoK\a
_diffrn_radiation_wavelength 0.71073
_diffrn_reflns_av_R_equivalents 0.0298
_diffrn_reflns_av_sigmaI/netI 0.0221
_diffrn_reflns_limit_h_max 14
_diffrn_reflns_limit_h_min -14
_diffrn_reflns_limit_k_max 16
_diffrn_reflns_limit_k_min -16
_diffrn_reflns_limit_l_max 13
_diffrn_reflns_limit_l_min -13
_diffrn_reflns_number 16235
_diffrn_reflns_theta_full 27.47
_diffrn_reflns_theta_max 27.47
_diffrn_reflns_theta_min 1.77
_exptl_absorpt_coefficient_mu 0.089
_exptl_absorpt_correction_T_max 0.9859
_exptl_absorpt_correction_T_min 0.9636
_exptl_absorpt_correction_type multi-scan
_exptl_absorpt_process_details 'Blessing, Acta Cryst. (1995) A51 33-38.'
_exptl_crystal_colour colorless
_exptl_crystal_density_diffrn 1.297
_exptl_crystal_density_method 'not measured'
_exptl_crystal_description polyhedron
_exptl_crystal_F_000 664
_exptl_crystal_size_max 0.42
_exptl_crystal_size_mid 0.22
_exptl_crystal_size_min 0.16
_refine_diff_density_max 0.193
_refine_diff_density_min -0.241
_refine_diff_density_rms 0.045
_refine_ls_extinction_method none
_refine_ls_goodness_of_fit_ref 1.028
_refine_ls_hydrogen_treatment refall
_refine_ls_matrix_type full
_refine_ls_number_parameters 288
_refine_ls_number_reflns 3648
_refine_ls_number_restraints 0
_refine_ls_restrained_S_all 1.028
_refine_ls_R_factor_all 0.0460
_refine_ls_R_factor_gt 0.0358
_refine_ls_shift/su_max 0.001
_refine_ls_shift/su_mean 0.000
_refine_ls_structure_factor_coef Fsqd
_refine_ls_weighting_details 'calc w=1/[\s^2^(Fo^2^)+(0.0542P)^2^+0.2897P] where P=(Fo^2^+2Fc^2^)/3'
_refine_ls_weighting_scheme calc
_refine_ls_wR_factor_gt 0.0893
_refine_ls_wR_factor_ref 0.0959
_reflns_number_gt 3011
_reflns_number_total 3648
_reflns_threshold_expression >2sigma(I)
_cod_data_source_file b511861a.txt
_cod_data_source_block aka12
_cod_depositor_comments
;
The following automatic conversions were performed:
'_symmetry_cell_setting' value 'Monoclinic' changed to 'monoclinic'
according to '/home/saulius/struct/CIF-dictionaries/cif_core.dic'
dictionary named 'cif_core.dic' version 2.4.1 from 2010-06-29.

Automatic conversion script
Id: cif_fix_enum 1527 2010-12-29 10:47:43Z saulius 
;
_cod_original_sg_symbol_H-M P2(1)/c
_cod_database_code 7151353

loop_
_symmetry_equiv_pos_as_xyz
'x, y, z'
'-x, y+1/2, -z+1/2'
'-x, -y, -z'
'x, -y-1/2, z-1/2'

loop_
_atom_site_label
_atom_site_type_symbol
_atom_site_fract_x
_atom_site_fract_y
_atom_site_fract_z
_atom_site_U_iso_or_equiv
_atom_site_adp_type
_atom_site_occupancy
_atom_site_symmetry_multiplicity
_atom_site_calc_flag
_atom_site_refinement_flags
_atom_site_disorder_assembly
_atom_site_disorder_group
C1 C 1.05828(9) 0.16742(8) -0.11925(10) 0.0213(2) Uani 1 1 d . . .
H1 H 1.0751(11) 0.1388(10) -0.0344(12) 0.024(3) Uiso 1 1 d . . .
C2 C 1.16894(9) 0.16403(8) -0.18441(10) 0.0210(2) Uani 1 1 d . . .
N3 N 1.21097(8) 0.07728(7) -0.23980(9) 0.0234(2) Uani 1 1 d . . .
H3 H 1.1693(13) 0.0217(13) -0.2639(14) 0.042(4) Uiso 1 1 d . . .
C4 C 1.31932(9) 0.10028(9) -0.27743(10) 0.0239(2) Uani 1 1 d . . .
C5 C 1.39686(10) 0.03766(10) -0.33634(11) 0.0306(3) Uani 1 1 d . . .
H5 H 1.3734(12) -0.0332(12) -0.3599(13) 0.036(4) Uiso 1 1 d . . .
C6 C 1.50236(11) 0.08061(11) -0.36132(12) 0.0370(3) Uani 1 1 d . . .
H6 H 1.5605(14) 0.0396(13) -0.4001(15) 0.050(4) Uiso 1 1 d . . .
C7 C 1.52989(11) 0.18275(12) -0.32971(13) 0.0399(3) Uani 1 1 d . . .
H7 H 1.6053(16) 0.2109(13) -0.3516(16) 0.058(5) Uiso 1 1 d . . .
C8 C 1.45356(10) 0.24491(10) -0.27128(12) 0.0336(3) Uani 1 1 d . . .
H8 H 1.4732(13) 0.3155(12) -0.2475(14) 0.043(4) Uiso 1 1 d . . .
C9 C 1.34597(9) 0.20347(9) -0.24337(10) 0.0248(2) Uani 1 1 d . . .
C10 C 1.24845(9) 0.24228(8) -0.18312(10) 0.0236(2) Uani 1 1 d . . .
C11 C 1.23052(10) 0.34412(9) -0.12086(12) 0.0292(3) Uani 1 1 d . . .
H11A H 1.2128(12) 0.3981(11) -0.1833(13) 0.033(3) Uiso 1 1 d . . .
H11B H 1.3023(14) 0.3642(12) -0.0717(14) 0.044(4) Uiso 1 1 d . . .
C12 C 1.13104(10) 0.33443(9) -0.03597(11) 0.0273(2) Uani 1 1 d . . .
H12A H 1.1583(11) 0.2945(10) 0.0389(12) 0.027(3) Uiso 1 1 d . . .
H12B H 1.1023(12) 0.4030(11) -0.0114(13) 0.033(3) Uiso 1 1 d . . .
N13 N 1.03266(8) 0.27778(7) -0.10032(8) 0.0229(2) Uani 1 1 d . . .
C14 C 0.94147(10) 0.33003(9) -0.15535(10) 0.0266(2) Uani 1 1 d . . .
O14 O 0.93102(8) 0.42410(6) -0.14054(9) 0.0392(2) Uani 1 1 d . . .
C15 C 0.85010(10) 0.27087(10) -0.23490(12) 0.0325(3) Uani 1 1 d . . .
H15A H 0.7835(14) 0.2552(12) -0.1834(14) 0.042(4) Uiso 1 1 d . . .
H15B H 0.8196(13) 0.3176(12) -0.2984(14) 0.041(4) Uiso 1 1 d . . .
C16 C 0.89521(11) 0.17228(10) -0.28935(11) 0.0309(3) Uani 1 1 d . . .
H16A H 0.8325(13) 0.1323(11) -0.3354(13) 0.037(4) Uiso 1 1 d . . .
H16B H 0.9544(13) 0.1892(11) -0.3494(13) 0.038(4) Uiso 1 1 d . . .
C17 C 0.95564(9) 0.10839(8) -0.18369(10) 0.0234(2) Uani 1 1 d . . .
H17 H 0.9858(11) 0.0452(10) -0.2160(12) 0.026(3) Uiso 1 1 d . . .
C18 C 0.87260(9) 0.07496(8) -0.08807(10) 0.0231(2) Uani 1 1 d . . .
O18 O 0.89367(7) 0.07753(7) 0.02367(8) 0.0325(2) Uani 1 1 d . . .
C19 C 0.68612(11) 0.00263(11) -0.06301(13) 0.0358(3) Uani 1 1 d . . .
H19A H 0.7272(14) -0.0425(13) 0.0014(15) 0.047(4) Uiso 1 1 d . . .
H19B H 0.6325(14) -0.0392(12) -0.1206(15) 0.047(4) Uiso 1 1 d . . .
O19 O 0.77278(7) 0.03963(7) -0.14456(8) 0.0318(2) Uani 1 1 d . . .
C20 C 0.62293(13) 0.09011(14) -0.00824(15) 0.0452(3) Uani 1 1 d . . .
H20A H 0.6764(18) 0.1358(16) 0.0355(18) 0.070(6) Uiso 1 1 d . . .
H20B H 0.5730(17) 0.0615(14) 0.0538(18) 0.066(5) Uiso 1 1 d . . .
H20C H 0.5750(19) 0.1261(16) -0.072(2) 0.079(6) Uiso 1 1 d . . .

loop_
_atom_site_aniso_label
_atom_site_aniso_U_11
_atom_site_aniso_U_22
_atom_site_aniso_U_33
_atom_site_aniso_U_23
_atom_site_aniso_U_13
_atom_site_aniso_U_12
C1 0.0210(5) 0.0196(5) 0.0234(5) 0.0013(4) 0.0032(4) 0.0006(4)
C2 0.0200(5) 0.0199(5) 0.0232(5) 0.0008(4) 0.0018(4) 0.0006(4)
N3 0.0208(4) 0.0213(5) 0.0287(5) -0.0008(4) 0.0049(4) -0.0009(4)
C4 0.0204(5) 0.0281(5) 0.0233(5) 0.0037(4) 0.0019(4) 0.0007(4)
C5 0.0273(6) 0.0345(7) 0.0305(6) 0.0001(5) 0.0043(5) 0.0053(5)
C6 0.0256(6) 0.0518(8) 0.0346(7) 0.0008(6) 0.0079(5) 0.0081(5)
C7 0.0217(6) 0.0549(8) 0.0440(7) 0.0067(6) 0.0081(5) -0.0039(5)
C8 0.0241(6) 0.0373(7) 0.0393(7) 0.0047(5) 0.0022(5) -0.0066(5)
C9 0.0212(5) 0.0279(6) 0.0251(5) 0.0031(4) 0.0003(4) -0.0012(4)
C10 0.0220(5) 0.0229(5) 0.0257(5) 0.0015(4) 0.0011(4) -0.0018(4)
C11 0.0288(6) 0.0239(6) 0.0348(6) -0.0033(5) 0.0026(5) -0.0056(4)
C12 0.0287(6) 0.0240(6) 0.0287(6) -0.0047(4) 0.0001(5) -0.0005(4)
N13 0.0227(4) 0.0201(4) 0.0258(5) -0.0014(3) 0.0018(4) 0.0016(3)
C14 0.0263(6) 0.0258(6) 0.0282(6) 0.0077(4) 0.0053(4) 0.0029(4)
O14 0.0415(5) 0.0244(4) 0.0513(6) 0.0064(4) 0.0008(4) 0.0084(4)
C15 0.0259(6) 0.0346(6) 0.0360(7) 0.0126(5) -0.0039(5) -0.0001(5)
C16 0.0271(6) 0.0426(7) 0.0230(6) 0.0022(5) 0.0011(5) -0.0087(5)
C17 0.0209(5) 0.0233(5) 0.0267(5) -0.0036(4) 0.0063(4) -0.0019(4)
C18 0.0213(5) 0.0187(5) 0.0299(6) -0.0003(4) 0.0051(4) 0.0010(4)
O18 0.0274(4) 0.0428(5) 0.0275(4) 0.0045(3) 0.0043(3) -0.0037(3)
C19 0.0268(6) 0.0437(7) 0.0379(7) 0.0025(6) 0.0087(5) -0.0122(5)
O19 0.0245(4) 0.0408(5) 0.0310(4) -0.0039(4) 0.0077(3) -0.0109(3)
C20 0.0280(7) 0.0648(10) 0.0439(8) -0.0013(7) 0.0092(6) 0.0003(7)

loop_
_atom_type_symbol
_atom_type_description
_atom_type_scat_dispersion_real
_atom_type_scat_dispersion_imag
_atom_type_scat_source
C C 0.0033 0.0016 'International Tables Vol C Tables 4.2.6.8 and 6.1.1.4'
H H 0.0000 0.0000 'International Tables Vol C Tables 4.2.6.8 and 6.1.1.4'
N N 0.0061 0.0033 'International Tables Vol C Tables 4.2.6.8 and 6.1.1.4'
O O 0.0106 0.0060 'International Tables Vol C Tables 4.2.6.8 and 6.1.1.4'

loop_
_geom_angle_atom_site_label_1
_geom_angle_atom_site_label_2
_geom_angle_atom_site_label_3
_geom_angle
_geom_angle_site_symmetry_1
_geom_angle_site_symmetry_3
_geom_angle_publ_flag
N13 C1 C2 106.19(8) . . ?
N13 C1 C17 113.06(8) . . ?
C2 C1 C17 115.42(9) . . ?
C10 C2 N3 110.52(9) . . ?
C10 C2 C1 124.54(9) . . ?
N3 C2 C1 124.47(9) . . ?
C4 N3 C2 108.05(9) . . ?
N3 C4 C5 129.57(11) . . ?
N3 C4 C9 108.16(9) . . ?
C5 C4 C9 122.25(10) . . ?
C6 C5 C4 117.35(12) . . ?
C5 C6 C7 121.33(12) . . ?
C8 C7 C6 121.53(12) . . ?
C7 C8 C9 118.68(12) . . ?
C8 C9 C4 118.86(11) . . ?
C8 C9 C10 134.44(11) . . ?
C4 C9 C10 106.69(9) . . ?
C2 C10 C9 106.57(10) . . ?
C2 C10 C11 122.69(10) . . ?
C9 C10 C11 130.65(10) . . ?
C10 C11 C12 109.34(9) . . ?
N13 C12 C11 110.32(9) . . ?
C14 N13 C12 119.84(9) . . ?
C14 N13 C1 125.78(9) . . ?
C12 N13 C1 113.09(8) . . ?
O14 C14 N13 121.38(11) . . ?
O14 C14 C15 120.20(10) . . ?
N13 C14 C15 118.41(10) . . ?
C14 C15 C16 113.67(10) . . ?
C15 C16 C17 108.72(9) . . ?
C18 C17 C16 112.48(9) . . ?
C18 C17 C1 110.10(9) . . ?
C16 C17 C1 110.72(9) . . ?
O18 C18 O19 123.81(10) . . ?
O18 C18 C17 125.28(10) . . ?
O19 C18 C17 110.90(9) . . ?
O19 C19 C20 111.47(11) . . ?
C18 O19 C19 116.45(9) . . ?

loop_
_geom_bond_atom_site_label_1
_geom_bond_atom_site_label_2
_geom_bond_distance
_geom_bond_site_symmetry_2
_geom_bond_publ_flag
C1 N13 1.4784(13) . ?
C1 C2 1.5056(14) . ?
C1 C17 1.5259(15) . ?
C2 C10 1.3664(15) . ?
C2 N3 1.3790(14) . ?
N3 C4 1.3769(14) . ?
C4 C5 1.3972(16) . ?
C4 C9 1.4140(16) . ?
C5 C6 1.3838(18) . ?
C6 C7 1.397(2) . ?
C7 C8 1.3817(19) . ?
C8 C9 1.4064(16) . ?
C9 C10 1.4340(15) . ?
C10 C11 1.5021(16) . ?
C11 C12 1.5283(17) . ?
C12 N13 1.4740(14) . ?
N13 C14 1.3453(14) . ?
C14 O14 1.2371(14) . ?
C14 C15 1.5093(17) . ?
C15 C16 1.5156(19) . ?
C16 C17 1.5257(16) . ?
C17 C18 1.5240(15) . ?
C18 O18 1.2051(14) . ?
C18 O19 1.3362(13) . ?
C19 O19 1.4631(14) . ?
C19 C20 1.495(2) . ?
